data_4001216
loop_
_publ_author_name
'Tang, Ming L.'
'Reichardt, Anna D.'
'Siegrist, Theo'
'Mannsfeld, Stefan C. B.'
'Bao, Zhenan'

_publ_section_title
;
 Trialkylsilylethynyl-Functionalized Tetraceno[2,3-b]thiophene and
 Anthra[2,3-b]thiophene Organic Transistors
;
_journal_issue 14
_journal_name_full 'Chemistry of Materials'
_journal_page_first 4669
_journal_paper_doi 10.1021/cm800644y
_journal_volume 20
_journal_year 2008
_chemical_formula_sum 'C42 H52 S Si2'
_chemical_formula_weight 645.11
_chemical_name_systematic 5,12-bis(triisopropylsilylethynyl)tetraceno[2,3-b]thiophene
_space_group_IT_number 2
_symmetry_cell_setting triclinic
_symmetry_space_group_name_Hall '-P 1'
_symmetry_space_group_name_H-M 'P -1'
_atom_sites_solution_hydrogens geom
_atom_sites_solution_primary direct
_cell_angle_alpha 75.650(9)
_cell_angle_beta 86.542(13)
_cell_angle_gamma 81.391(8)
_cell_formula_units_Z 1
_cell_length_a 7.6335(7)
_cell_length_b 7.6550(8)
_cell_length_c 16.8281(8)
_cell_measurement_reflns_used 0
_cell_measurement_temperature 125
_cell_measurement_theta_max 0
_cell_measurement_theta_min 0
_cell_volume 941.65(14)
_computing_cell_refinement 'CrysAlis RED, (Oxford Diffraction, 2002)'
_computing_data_collection 'Xcalibur, (Oxford Diffraction, 2002)'
_computing_data_reduction 'CrysAlis RED, (Oxford Diffraction, 2002)'
_computing_molecular_graphics 'CAMERON (Watkin et al., 1996)'
_computing_publication_material 'CRYSTALS (Betteridge et al., 2003)'
_computing_structure_refinement 'CRYSTALS (Betteridge et al., 2003)'
_computing_structure_solution 'USER DEFINED STRUCTURE SOLUTION'
_diffrn_ambient_temperature 125
_diffrn_measured_fraction_theta_full 0.907
_diffrn_measured_fraction_theta_max 0.807
_diffrn_measurement_device_type 'Oxford Diffraction XCALIBUR'
_diffrn_measurement_method \w
_diffrn_radiation_monochromator graphite
_diffrn_radiation_type 'Mo K\a'
_diffrn_radiation_wavelength 0.71073
_diffrn_reflns_av_R_equivalents 0.044
_diffrn_reflns_limit_h_max 10
_diffrn_reflns_limit_h_min -10
_diffrn_reflns_limit_k_max 9
_diffrn_reflns_limit_k_min -9
_diffrn_reflns_limit_l_max 23
_diffrn_reflns_limit_l_min -23
_diffrn_reflns_number 10170
_diffrn_reflns_theta_full 25.198
_diffrn_reflns_theta_max 30.729
_diffrn_reflns_theta_min 2.774
_diffrn_standards_number 0
_exptl_absorpt_coefficient_mu 0.183
_exptl_absorpt_correction_T_max 1.00
_exptl_absorpt_correction_T_min 0.98
_exptl_absorpt_correction_type psi-scan
_exptl_absorpt_process_details '(North et al., 1968)'
_exptl_crystal_density_diffrn 1.138
_exptl_crystal_description platelet
_exptl_crystal_F_000 345.654
_refine_diff_density_max 0.50
_refine_diff_density_min -0.53
_refine_ls_extinction_method None
_refine_ls_goodness_of_fit_ref 1.0115
_refine_ls_hydrogen_treatment noref
_refine_ls_matrix_type full
_refine_ls_number_parameters 247
_refine_ls_number_reflns 4693
_refine_ls_number_restraints 12
_refine_ls_R_factor_all 0.0860
_refine_ls_R_factor_gt 0.0860
_refine_ls_shift/su_max 0.000691
_refine_ls_structure_factor_coef Fsqd
_refine_ls_weighting_details
;
 Method, part 1, Chebychev polynomial, (Watkin, 1994, Prince, 1982) 
 [weight] = 1.0/[A~0~*T~0~(x)+A~1~*T~1~(x) ... +A~n-1~]*T~n-1~(x)] 
 where A~i~ are the Chebychev coefficients listed below and x= Fcalc/Fmax 
 Method = Robust Weighting (Prince, 1982) 
 W = [weight] * [1-(deltaF/6*sigmaF)^2^]^2^ 
 A~i~ are: 
 0.141E+04 0.234E+04 0.138E+04 562. 127. 
;
_refine_ls_weighting_scheme calc
_refine_ls_wR_factor_all 0.2233
_refine_ls_wR_factor_gt 0.2233
_refine_ls_wR_factor_ref 0.2233
_reflns_limit_h_max 10
_reflns_limit_h_min -10
_reflns_limit_k_max 9
_reflns_limit_k_min -9
_reflns_limit_l_max 23
_reflns_limit_l_min 0
_reflns_number_gt 4693
_reflns_number_total 4704
_reflns_threshold_expression I>-3.0\s(I)
_cod_data_source_file cm800644y-file001.cif
_cod_data_source_block TIPSE-thio-tet
_cod_depositor_comments
;
The following automatic conversions were performed:

'_symmetry_cell_setting' value 'Triclinic' changed to 'triclinic'
according to /home/saulius/struct/CIF-dictionaries/cif_core.dic
dictionary named 'cif_core.dic' version 2.4.1 from 2010-06-29.

Automatic conversion script
Id: cif_fix_values 1715 2011-07-08 13:25:40Z adriana 
;
_cod_original_sg_symbol_H-M 'P -1 '
_cod_original_formula_sum 'C10.53 H11.80 S0.28 Si0.50'
_cod_database_code 4001216

loop_
_symmetry_equiv_pos_as_xyz
x,y,z
-x,-y,-z

loop_
_atom_site_label
_atom_site_type_symbol
_atom_site_fract_x
_atom_site_fract_y
_atom_site_fract_z
_atom_site_U_iso_or_equiv
_atom_site_occupancy
_atom_site_adp_type
_atom_site_refinement_flags_posn
_atom_site_refinement_flags_occupancy
_atom_site_disorder_assembly
_atom_site_disorder_group
Si1 Si 0.21245(10) 0.57583(12) 0.17530(5) 0.0344 1.0000 Uani . . . .
C2 C 0.3138(4) 0.5634(4) 0.27307(17) 0.0367 1.0000 Uani . . . .
C3 C 0.3737(3) 0.5480(4) 0.33922(16) 0.0329 1.0000 Uani . . . .
C4 C 0.4403(3) 0.5260(4) 0.41942(15) 0.0312 1.0000 Uani . . . .
C5 C 0.3925(3) 0.6649(4) 0.46129(15) 0.0308 1.0000 Uani . . . .
C6 C 0.4523(3) 0.6379(4) 0.54398(15) 0.0307 1.0000 Uani . . . .
C7 C 0.4040(3) 0.7770(4) 0.58521(16) 0.0342 1.0000 Uani . . . .
C10 C 0.2895(3) 0.8317(4) 0.42427(16) 0.0328 1.0000 Uani . . . .
C17 C 0.3078(4) 0.7578(4) 0.09610(17) 0.0361 1.0000 Uani . . . .
C18 C 0.5101(5) 0.7224(6) 0.0881(2) 0.0597 1.0000 Uani . . . .
C19 C 0.2250(5) 0.7977(5) 0.0118(2) 0.0506 1.0000 Uani . . . .
C20 C 0.2673(8) 0.3459(6) 0.1513(4) 0.0883 1.0000 Uani . . . .
C22 C 0.1481(6) 0.3160(6) 0.0887(3) 0.0608 1.0000 Uani . . . .
C23 C -0.0323(4) 0.6425(6) 0.18681(18) 0.0485 1.0000 Uani . . . .
C24 C -0.1162(5) 0.5053(8) 0.2554(2) 0.0800 1.0000 Uani . . . .
C25 C -0.0746(5) 0.8349(7) 0.2005(2) 0.0647 1.0000 Uani . . . .
C50 C 0.126(7) 1.174(7) 0.420(2) 0.0447 0.284(5) Uani . P 1 1
C60 C 0.127(3) 1.235(3) 0.4902(12) 0.0397 0.284(5) Uani D P 1 1
S70 S 0.225(2) 1.120(2) 0.5844(7) 0.0479 0.284(5) Uani D P 1 1
C80 C 0.301(11) 0.936(6) 0.541(3) 0.0284 0.284(5) Uani D P 1 1
C90 C 0.232(5) 0.991(4) 0.459(3) 0.0300 0.284(5) Uani D P 1 1
C51 C 0.247(8) 1.107(9) 0.594(3) 0.0479 0.272(5) Uani . P 1 2
C61 C 0.158(2) 1.217(3) 0.5285(10) 0.0398 0.272(5) Uani D P 1 2
S71 S 0.1327(14) 1.1704(15) 0.4330(5) 0.0447 0.272(5) Uani D P 1 2
C81 C 0.260(7) 0.959(4) 0.472(3) 0.0300 0.272(5) Uani D P 1 2
C91 C 0.310(4) 0.965(5) 0.553(2) 0.0284 0.272(5) Uani D P 1 2
C190 C 0.245(3) 0.958(3) 0.4657(13) 0.0300 0.4719 Uani D . 1 3
C150 C 0.145(4) 1.128(2) 0.4364(14) 0.0447 0.4719 Uani D . 1 3
C160 C 0.0944(15) 1.2724(15) 0.4727(7) 0.0397 0.4719 Uani D . 1 3
C170 C 0.1526(11) 1.2515(14) 0.5531(6) 0.0398 0.4719 Uani D . 1 3
C200 C 0.256(3) 1.082(2) 0.5800(12) 0.0479 0.4719 Uani D . 1 3
C180 C 0.303(6) 0.927(4) 0.5496(17) 0.0284 0.4719 Uani D . 1 3
H171 H 0.2733 0.8730 0.1170 0.0462 1.0000 Uiso . . . .
H181 H 0.5584 0.8251 0.0501 0.0876 1.0000 Uiso . . . .
H182 H 0.5654 0.7038 0.1421 0.0878 1.0000 Uiso . . . .
H183 H 0.5491 0.6101 0.0682 0.0891 1.0000 Uiso . . . .
H191 H 0.2707 0.8984 -0.0263 0.0779 1.0000 Uiso . . . .
H192 H 0.0942 0.8276 0.0171 0.0783 1.0000 Uiso . . . .
H193 H 0.2514 0.6886 -0.0101 0.0781 1.0000 Uiso . . . .
H221 H 0.1787 0.1913 0.0788 0.1024 1.0000 Uiso . . . .
H222 H 0.1548 0.4107 0.0361 0.1021 1.0000 Uiso . . . .
H223 H 0.0221 0.3273 0.1110 0.1021 1.0000 Uiso . . . .
H231 H -0.0897 0.6468 0.1337 0.0568 1.0000 Uiso . . . .
H241 H -0.2444 0.5408 0.2594 0.1144 1.0000 Uiso . . . .
H242 H -0.0644 0.5070 0.3056 0.1139 1.0000 Uiso . . . .
H243 H -0.0931 0.3836 0.2463 0.1146 1.0000 Uiso . . . .
H251 H -0.2006 0.8681 0.2060 0.0919 1.0000 Uiso . . . .
H252 H -0.0208 0.8396 0.2496 0.0918 1.0000 Uiso . . . .
H253 H -0.0293 0.9272 0.1528 0.0921 1.0000 Uiso . . . .
H1501 H 0.0976 1.1416 0.3798 0.0500 0.4719 Uiso . . 1 3
H1601 H 0.0278 1.3797 0.4451 0.0519 0.4719 Uiso . . 1 3
H1701 H 0.1260 1.3359 0.5848 0.0512 0.4719 Uiso . . 1 3
H2001 H 0.2987 1.0598 0.6387 0.0651 0.4719 Uiso . . 1 3
H71 H 0.4325 0.7555 0.6406 0.0406 0.2954 Uiso . . . .
H101 H 0.2558 0.8510 0.3699 0.0396 0.2954 Uiso . . . .
C210 C 0.3154(17) 0.1795(12) 0.2135(6) 0.0689 0.5000 Uani . . . .
C211 C 0.4209(15) 0.2439(16) 0.1729(8) 0.0800 0.5000 Uani . . . .
H501 H 0.0740 1.2260 0.3629 0.0494 0.284(5) Uiso . P 1 1
H601 H 0.0625 1.3618 0.4884 0.0447 0.284(5) Uiso . P 1 1
H611 H 0.1014 1.3407 0.5347 0.0500 0.272(5) Uiso . P 1 2
H511 H 0.2586 1.1205 0.6526 0.0619 0.272(5) Uiso . P 1 2
H2111 H 0.4742 0.2889 0.2161 0.1075 0.5000 Uiso . . . .
H2112 H 0.5015 0.2463 0.1254 0.1075 0.5000 Uiso . . . .
H2113 H 0.3978 0.1143 0.1985 0.1075 0.5000 Uiso . . . .
H2101 H 0.3933 0.1987 0.2546 0.0883 0.5000 Uiso . . . .
H2102 H 0.2043 0.1340 0.2424 0.0883 0.5000 Uiso . . . .
H2103 H 0.3780 0.0816 0.1870 0.0883 0.5000 Uiso . . . .

loop_
_atom_site_aniso_label
_atom_site_aniso_U_11
_atom_site_aniso_U_22
_atom_site_aniso_U_33
_atom_site_aniso_U_23
_atom_site_aniso_U_13
_atom_site_aniso_U_12
Si1 0.0345(4) 0.0395(5) 0.0283(3) -0.0019(3) -0.0132(3) -0.0080(3)
C2 0.0335(13) 0.0448(19) 0.0294(12) -0.0025(11) -0.0076(10) -0.0065(12)
C3 0.0277(12) 0.0428(18) 0.0268(12) -0.0022(10) -0.0041(9) -0.0093(11)
C4 0.0234(11) 0.0438(17) 0.0241(11) 0.0003(10) -0.0046(8) -0.0105(10)
C5 0.0229(11) 0.0427(17) 0.0244(11) 0.0006(10) -0.0038(8) -0.0099(10)
C6 0.0237(11) 0.0429(17) 0.0245(11) -0.0014(10) -0.0037(8) -0.0115(10)
C7 0.0267(12) 0.0466(19) 0.0296(12) -0.0054(11) -0.0038(9) -0.0116(11)
C10 0.0229(11) 0.0415(17) 0.0304(12) 0.0024(10) -0.0053(9) -0.0096(10)
C17 0.0383(14) 0.0398(17) 0.0290(12) -0.0016(10) -0.0100(10) -0.0096(12)
C18 0.0377(17) 0.083(3) 0.0493(19) 0.0073(18) -0.0050(14) -0.0189(18)
C19 0.057(2) 0.058(2) 0.0342(14) 0.0054(14) -0.0172(13) -0.0195(17)
C20 0.112(4) 0.038(2) 0.123(4) -0.024(2) -0.089(4) 0.008(2)
C22 0.078(3) 0.043(2) 0.065(2) -0.0158(17) -0.034(2) -0.0059(19)
C23 0.0330(14) 0.077(3) 0.0290(13) 0.0037(14) -0.0095(11) -0.0108(15)
C24 0.0431(19) 0.135(5) 0.046(2) 0.021(2) -0.0100(15) -0.031(2)
C25 0.0457(19) 0.097(4) 0.0458(19) -0.019(2) -0.0076(15) 0.013(2)
C50 0.031(2) 0.049(3) 0.045(3) 0.010(3) -0.009(2) -0.009(2)
C60 0.025(5) 0.038(6) 0.047(5) 0.002(4) -0.005(3) 0.001(3)
S70 0.041(4) 0.062(4) 0.050(3) -0.026(2) 0.009(2) -0.020(3)
C80 0.0270(17) 0.033(6) 0.030(4) -0.009(4) -0.002(4) -0.016(2)
C90 0.019(5) 0.032(5) 0.032(5) 0.009(3) -0.010(3) -0.005(3)
C51 0.041(4) 0.062(4) 0.050(3) -0.026(2) 0.009(2) -0.020(3)
C61 0.034(2) 0.027(5) 0.064(6) -0.026(3) 0.006(3) -0.001(3)
S71 0.031(2) 0.049(3) 0.045(3) 0.010(3) -0.009(2) -0.009(2)
C81 0.019(5) 0.032(5) 0.032(5) 0.009(3) -0.010(3) -0.005(3)
C91 0.0270(17) 0.033(6) 0.030(4) -0.009(4) -0.002(4) -0.016(2)
C190 0.019(5) 0.032(5) 0.032(5) 0.009(3) -0.010(3) -0.005(3)
C150 0.031(2) 0.049(3) 0.045(3) 0.010(3) -0.009(2) -0.009(2)
C160 0.025(5) 0.038(6) 0.047(5) 0.002(4) -0.005(3) 0.001(3)
C170 0.034(2) 0.027(5) 0.064(6) -0.026(3) 0.006(3) -0.001(3)
C200 0.041(4) 0.062(4) 0.050(3) -0.026(2) 0.009(2) -0.020(3)
C180 0.0270(17) 0.033(6) 0.030(4) -0.009(4) -0.002(4) -0.016(2)
C210 0.117(8) 0.029(4) 0.063(5) -0.007(3) -0.055(5) -0.001(5)
C211 0.082(7) 0.065(7) 0.106(9) -0.050(6) -0.045(6) 0.017(5)

loop_
_atom_type_symbol
_atom_type_scat_dispersion_real
_atom_type_scat_dispersion_imag
_atom_type_scat_Cromer_Mann_a1
_atom_type_scat_Cromer_Mann_b1
_atom_type_scat_Cromer_Mann_a2
_atom_type_scat_Cromer_Mann_b2
_atom_type_scat_Cromer_Mann_a3
_atom_type_scat_Cromer_Mann_b3
_atom_type_scat_Cromer_Mann_a4
_atom_type_scat_Cromer_Mann_b4
_atom_type_scat_Cromer_Mann_c
_atom_type_scat_source
C 0.0033 0.0016 2.3100 20.8439 1.0200 10.2075 1.5886 0.5687 0.8650 51.6512 0.2156 'International Tables Vol C 4.2.6.8 and 6.1.1.4'
H 0.0000 0.0000 0.4930 10.5109 0.3229 26.1257 0.1402 3.1424 0.0408 57.7998 0.0030 'International Tables Vol C 4.2.6.8 and 6.1.1.4'
S 0.1246 0.1234 6.9053 1.4679 5.2034 22.2151 1.4379 0.2536 1.5863 56.1720 0.8669 'International Tables Vol C 4.2.6.8 and 6.1.1.4'
Si 0.0817 0.0704 6.2915 2.4386 3.0353 32.3337 1.9891 0.6785 1.5410 81.6937 1.1407 'International Tables Vol C 4.2.6.8 and 6.1.1.4'

loop_
_geom_angle_atom_site_label_1
_geom_angle_site_symmetry_1
_geom_angle_atom_site_label_2
_geom_angle_atom_site_label_3
_geom_angle_site_symmetry_3
_geom_angle
_geom_angle_publ_flag
C2 . Si1 C17 . 106.93(14) yes
C2 . Si1 C20 . 107.99(17) yes
C17 . Si1 C20 . 112.0(2) yes
C2 . Si1 C23 . 108.00(14) yes
C17 . Si1 C23 . 109.71(15) yes
C20 . Si1 C23 . 112.0(2) yes
Si1 . C2 C3 . 176.2(3) yes
C2 . C3 C4 . 178.0(3) yes
C3 . C4 C6 2_666 119.1(3) yes
C3 . C4 C5 . 119.5(3) yes
C6 2_666 C4 C5 . 121.4(2) yes
C4 . C5 C6 . 119.3(2) yes
C4 . C5 C10 . 121.8(2) yes
C6 . C5 C10 . 118.9(3) yes
C5 . C6 C4 2_666 119.4(3) yes
C5 . C6 C7 . 118.9(3) yes
C4 2_666 C6 C7 . 121.8(2) yes
C6 . C7 C80 . 116.2(10) yes
C6 . C7 H71 . 119.1 no
C80 . C7 H71 . 124.4 no
C6 . C7 C91 . 129.1(12) yes
C6 . C7 H71 . 119.1 no
C91 . C7 H71 . 111.8 no
C6 . C7 C180 . 120.2(6) yes
C6 . C7 H71 . 119.1 no
C180 . C7 H71 . 120.2 no
C5 . C10 C90 . 128.5(12) yes
C5 . C10 H101 . 118.7 no
C90 . C10 H101 . 112.8 no
C5 . C10 C81 . 115.0(8) yes
C5 . C10 H101 . 118.7 no
C81 . C10 H101 . 126.1 no
C5 . C10 C190 . 120.2(5) yes
C5 . C10 H101 . 118.7 no
C190 . C10 H101 . 121.2 no
Si1 . C17 C18 . 113.2(2) yes
Si1 . C17 C19 . 113.7(2) yes
C18 . C17 C19 . 110.3(3) yes
Si1 . C17 H171 . 104.4 no
C18 . C17 H171 . 108.5 no
C19 . C17 H171 . 106.1 no
C17 . C18 H181 . 112.0 no
C17 . C18 H182 . 110.9 no
H181 . C18 H182 . 107.3 no
C17 . C18 H183 . 110.9 no
H181 . C18 H183 . 108.6 no
H182 . C18 H183 . 107.0 no
C17 . C19 H191 . 111.5 no
C17 . C19 H192 . 109.8 no
H191 . C19 H192 . 108.8 no
C17 . C19 H193 . 109.1 no
H191 . C19 H193 . 109.1 no
H192 . C19 H193 . 108.5 no
Si1 . C20 C22 . 113.8(3) yes
Si1 . C20 C210 . 123.0(5) yes
C22 . C20 C210 . 111.2(5) yes
Si1 . C20 C211 . 120.4(5) yes
C22 . C20 C211 . 123.8(6) yes
C210 . C20 C211 . 47.2(7) yes
C20 . C22 H221 . 111.5 no
C20 . C22 H222 . 110.4 no
H221 . C22 H222 . 110.4 no
C20 . C22 H223 . 108.2 no
H221 . C22 H223 . 107.7 no
H222 . C22 H223 . 108.6 no
Si1 . C23 C24 . 112.2(3) yes
Si1 . C23 C25 . 111.1(3) yes
C24 . C23 C25 . 110.8(4) yes
Si1 . C23 H231 . 108.6 no
C24 . C23 H231 . 107.8 no
C25 . C23 H231 . 106.0 no
C23 . C24 H241 . 110.9 no
C23 . C24 H242 . 106.7 no
H241 . C24 H242 . 108.8 no
C23 . C24 H243 . 111.3 no
H241 . C24 H243 . 109.0 no
H242 . C24 H243 . 109.9 no
C23 . C25 H251 . 110.5 no
C23 . C25 H252 . 109.7 no
H251 . C25 H252 . 108.5 no
C23 . C25 H253 . 111.0 no
H251 . C25 H253 . 108.1 no
H252 . C25 H253 . 109.1 no
C60 . C50 C90 . 93(3) yes
C60 . C50 H501 . 135.4 no
C90 . C50 H501 . 131.7 no
C50 . C60 S70 . 128(3) yes
C50 . C60 H601 . 116.7 no
S70 . C60 H601 . 115.1 no
C60 . S70 C80 . 88.4(16) yes
S70 . C80 C7 . 122(2) yes
S70 . C80 C90 . 105(3) yes
C7 . C80 C90 . 133.3(17) yes
C50 . C90 C10 . 130(3) yes
C50 . C90 C80 . 126(4) yes
C10 . C90 C80 . 104.1(16) yes
C61 . C51 C91 . 95(4) yes
C61 . C51 H511 . 131.9 no
C91 . C51 H511 . 133.0 no
C51 . C61 S71 . 128(3) yes
C51 . C61 H611 . 116.4 no
S71 . C61 H611 . 115.9 no
C61 . S71 C81 . 86.3(13) yes
S71 . C81 C10 . 119.0(19) yes
S71 . C81 C91 . 105(3) yes
C10 . C81 C91 . 135.9(15) yes
C7 . C91 C81 . 101.9(15) yes
C7 . C91 C51 . 131(4) yes
C81 . C91 C51 . 126(4) yes
C10 . C190 C150 . 125.8(16) yes
C10 . C190 C180 . 120.3(10) yes
C150 . C190 C180 . 114(2) yes
C190 . C150 C160 . 131(2) yes
C190 . C150 H1501 . 112.2 no
C160 . C150 H1501 . 116.5 no
C150 . C160 C170 . 117.1(12) yes
C150 . C160 H1601 . 121.7 no
C170 . C160 H1601 . 121.2 no
C160 . C170 C200 . 110.3(11) yes
C160 . C170 H1701 . 125.8 no
C200 . C170 H1701 . 123.9 no
C170 . C200 C180 . 135.8(18) yes
C170 . C200 H2001 . 112.9 no
C180 . C200 H2001 . 111.1 no
C190 . C180 C200 . 112(2) yes
C190 . C180 C7 . 121.4(10) yes
C200 . C180 C7 . 126.6(15) yes
C20 . C210 C211 . 60.5(7) yes
C20 . C210 H2113 . 112.0 no
C211 . C210 H2113 . 61.3 no
C20 . C210 H2101 . 111.4 no
C211 . C210 H2101 . 79.2 no
H2113 . C210 H2101 . 88.8 no
C20 . C210 H2102 . 109.7 no
C211 . C210 H2102 . 169.7 no
H2113 . C210 H2102 . 123.9 no
H2101 . C210 H2102 . 109.0 no
C20 . C210 H2103 . 109.9 no
C211 . C210 H2103 . 74.7 no
H2113 . C210 H2103 . 22.2 no
H2101 . C210 H2103 . 109.4 no
H2102 . C210 H2103 . 107.4 no
C20 . C211 C210 . 72.3(8) yes
C20 . C211 H2111 . 109.0 no
C210 . C211 H2111 . 96.2 no
C20 . C211 H2112 . 111.0 no
C210 . C211 H2112 . 149.0 no
H2111 . C211 H2112 . 110.7 no
C20 . C211 H2113 . 108.4 no
C210 . C211 H2113 . 44.4 no
H2111 . C211 H2113 . 107.5 no
H2112 . C211 H2113 . 110.1 no
C20 . C211 H2103 . 101.6 no
C210 . C211 H2103 . 48.9 no
H2111 . C211 H2103 . 122.1 no
H2112 . C211 H2103 . 101.8 no
H2113 . C211 H2103 . 14.6 no
C211 . H2113 C210 . 74.3 no
C211 . H2113 H2103 . 125.8 no
C210 . H2113 H2103 . 108.1 no
C210 . H2103 C211 . 56.3 no
C210 . H2103 H2113 . 49.7 no
C211 . H2103 H2113 . 39.6 no

loop_
_geom_bond_atom_site_label_1
_geom_bond_atom_site_label_2
_geom_bond_site_symmetry_2
_geom_bond_distance
_geom_bond_publ_flag
Si1 C2 . 1.835(3) yes
Si1 C17 . 1.874(3) yes
Si1 C20 . 1.883(5) yes
Si1 C23 . 1.873(3) yes
C2 C3 . 1.201(4) yes
C3 C4 . 1.433(3) yes
C4 C6 2_666 1.412(4) yes
C4 C5 . 1.409(4) yes
C5 C6 . 1.447(3) yes
C5 C10 . 1.414(4) yes
C6 C7 . 1.404(4) yes
C7 C80 . 1.41(4) yes
C7 H71 . 0.938 no
C7 C91 . 1.50(4) yes
C7 H71 . 0.938 no
C7 C180 . 1.32(2) yes
C7 H71 . 0.938 no
C10 C90 . 1.47(4) yes
C10 H101 . 0.935 no
C10 C81 . 1.40(3) yes
C10 H101 . 0.935 no
C10 C190 . 1.32(2) yes
C10 H101 . 0.935 no
C17 C18 . 1.531(5) yes
C17 C19 . 1.530(4) yes
C17 H171 . 1.022 no
C18 H181 . 0.986 no
C18 H182 . 0.994 no
C18 H183 . 0.997 no
C19 H191 . 0.967 no
C19 H192 . 0.994 no
C19 H193 . 0.984 no
C20 C22 . 1.514(5) yes
C20 C210 . 1.448(9) yes
C20 C211 . 1.324(10) yes
C22 H221 . 1.000 no
C22 H222 . 1.000 no
C22 H223 . 1.010 no
C23 C24 . 1.536(5) yes
C23 C25 . 1.530(6) yes
C23 H231 . 1.011 no
C24 H241 . 0.978 no
C24 H242 . 0.958 no
C24 H243 . 0.970 no
C25 H251 . 0.962 no
C25 H252 . 0.955 no
C25 H253 . 1.011 no
C50 C60 . 1.37(4) yes
C50 C90 . 1.52(4) yes
C50 H501 . 1.023 no
C60 S70 . 1.764(9) yes
C60 H601 . 1.013 no
S70 C80 . 1.751(10) yes
C80 C90 . 1.453(10) yes
C51 C61 . 1.35(6) yes
C51 C91 . 1.43(6) yes
C51 H511 . 1.030 no
C61 S71 . 1.757(9) yes
C61 H611 . 1.008 no
S71 C81 . 1.753(10) yes
C81 C91 . 1.452(10) yes
C190 C150 . 1.396(9) yes
C190 C180 . 1.455(8) yes
C150 C160 . 1.387(10) yes
C150 H1501 . 1.014 no
C160 C170 . 1.414(8) yes
C160 H1601 . 0.929 no
C170 C200 . 1.399(9) yes
C170 H1701 . 0.928 no
C200 C180 . 1.392(9) yes
C200 H2001 . 1.025 no
C210 C211 . 1.116(16) yes
C210 H2113 . 0.811 no
C210 H2101 . 0.990 no
C210 H2102 . 1.016 no
C210 H2103 . 1.011 no
C211 H2111 . 1.008 no
C211 H2112 . 0.976 no
C211 H2113 . 1.016 no
C211 H2103 . 1.294 no
H2113 H2103 . 0.402 no
